data_4065933
loop_
_publ_author_name
'Lv, Kui'
'Cui, Dongmei'

_publ_section_title
;
 CCC-Pincer Bis(carbene) Lanthanide Dibromides. Catalysis on
 Highlycis-1,4-Selective Polymerization of Isoprene and Active Species
;
_journal_issue 13
_journal_name_full Organometallics
_journal_page_first 2987
_journal_paper_doi 10.1021/om1002039
_journal_volume 29
_journal_year 2010
_chemical_formula_sum 'C48 H51 Br2 Cl2 N4 O Y'
_chemical_formula_weight 1019.56
_chemical_name_systematic
; 
 ? 
;
_space_group_IT_number 15
_symmetry_cell_setting monoclinic
_symmetry_space_group_name_Hall '-C 2yc'
_symmetry_space_group_name_H-M 'C 1 2/c 1'
_atom_sites_solution_hydrogens geom
_atom_sites_solution_primary direct
_atom_sites_solution_secondary difmap
_audit_creation_method SHELXL-97
_cell_angle_alpha 90.00
_cell_angle_beta 112.7340(10)
_cell_angle_gamma 90.00
_cell_formula_units_Z 4
_cell_length_a 28.9383(12)
_cell_length_b 13.7561(6)
_cell_length_c 12.8059(5)
_cell_measurement_temperature 296(2)
_cell_volume 4701.7(3)
_computing_structure_refinement 'SHELXL-97 (Sheldrick, 1997)'
_computing_structure_solution 'SHELXS-97 (Sheldrick, 1990)'
_diffrn_ambient_temperature 296(2)
_diffrn_measured_fraction_theta_full 0.997
_diffrn_measured_fraction_theta_max 0.997
_diffrn_radiation_monochromator graphite
_diffrn_radiation_source 'fine-focus sealed tube'
_diffrn_radiation_type MoK\a
_diffrn_radiation_wavelength 0.71073
_diffrn_reflns_av_R_equivalents 0.0357
_diffrn_reflns_av_sigmaI/netI 0.0450
_diffrn_reflns_limit_h_max 34
_diffrn_reflns_limit_h_min -35
_diffrn_reflns_limit_k_max 16
_diffrn_reflns_limit_k_min -15
_diffrn_reflns_limit_l_max 15
_diffrn_reflns_limit_l_min -13
_diffrn_reflns_number 12823
_diffrn_reflns_theta_full 26.02
_diffrn_reflns_theta_max 26.02
_diffrn_reflns_theta_min 1.53
_exptl_absorpt_coefficient_mu 3.093
_exptl_absorpt_correction_T_max 0.6893
_exptl_absorpt_correction_T_min 0.5119
_exptl_absorpt_correction_type multi-scan
_exptl_crystal_colour colourless
_exptl_crystal_density_diffrn 1.440
_exptl_crystal_density_method 'not measured'
_exptl_crystal_description block
_exptl_crystal_F_000 2072
_exptl_crystal_size_max 0.25
_exptl_crystal_size_mid 0.17
_exptl_crystal_size_min 0.13
_refine_diff_density_max 0.436
_refine_diff_density_min -0.383
_refine_diff_density_rms 0.109
_refine_ls_extinction_method none
_refine_ls_goodness_of_fit_ref 1.044
_refine_ls_hydrogen_treatment constr
_refine_ls_matrix_type full
_refine_ls_number_parameters 267
_refine_ls_number_reflns 4616
_refine_ls_number_restraints 0
_refine_ls_restrained_S_all 1.044
_refine_ls_R_factor_all 0.0549
_refine_ls_R_factor_gt 0.0340
_refine_ls_shift/su_max 0.001
_refine_ls_shift/su_mean 0.000
_refine_ls_structure_factor_coef Fsqd
_refine_ls_weighting_details 'calc w=1/[\s^2^(Fo^2^)+(0.0532P)^2^+0.0000P] where P=(Fo^2^+2Fc^2^)/3'
_refine_ls_weighting_scheme calc
_refine_ls_wR_factor_gt 0.0821
_refine_ls_wR_factor_ref 0.0990
_reflns_number_gt 3524
_reflns_number_total 4616
_reflns_threshold_expression >2sigma(I)
_cod_data_source_file om1002039_si_001.cif
_cod_data_source_block complex_2
_cod_original_sg_symbol_H-M C2/c
_cod_database_code 4065933

loop_
_symmetry_equiv_pos_as_xyz
'x, y, z'
'-x, y, -z+1/2'
'x+1/2, y+1/2, z'
'-x+1/2, y+1/2, -z+1/2'
'-x, -y, -z'
'x, -y, z-1/2'
'-x+1/2, -y+1/2, -z'
'x+1/2, -y+1/2, z-1/2'

loop_
_atom_site_label
_atom_site_type_symbol
_atom_site_fract_x
_atom_site_fract_y
_atom_site_fract_z
_atom_site_U_iso_or_equiv
_atom_site_adp_type
_atom_site_occupancy
_atom_site_symmetry_multiplicity
_atom_site_calc_flag
_atom_site_refinement_flags
C1 C 0.5000 1.0955(4) 0.2500 0.0502(16) Uani 1 2 d S
H1 H 0.5000 1.1631 0.2500 0.060 Uiso 1 2 calc SR
C2 C 0.47654(13) 1.0444(3) 0.3084(3) 0.0444(10) Uani 1 1 d .
H2 H 0.4608 1.0779 0.3487 0.053 Uiso 1 1 calc R
C3 C 0.47626(12) 0.9432(2) 0.3074(3) 0.0298(8) Uani 1 1 d .
C4 C 0.45008(13) 0.8929(2) 0.3742(3) 0.0342(8) Uani 1 1 d .
H4A H 0.4746 0.8553 0.4342 0.041 Uiso 1 1 calc R
H4B H 0.4368 0.9420 0.4095 0.041 Uiso 1 1 calc R
C5 C 0.35944(13) 0.8413(3) 0.2919(3) 0.0377(9) Uani 1 1 d .
H5 H 0.3462 0.8935 0.3173 0.045 Uiso 1 1 calc R
C6 C 0.33430(13) 0.7644(3) 0.2342(3) 0.0362(9) Uani 1 1 d .
H6 H 0.3002 0.7526 0.2119 0.043 Uiso 1 1 calc R
C7 C 0.41566(11) 0.7444(2) 0.2594(3) 0.0248(7) Uani 1 1 d .
C8 C 0.35734(11) 0.6074(2) 0.1713(3) 0.0231(7) Uani 1 1 d .
C9 C 0.37147(11) 0.5321(2) 0.2495(3) 0.0254(7) Uani 1 1 d .
C10 C 0.35938(12) 0.4378(2) 0.2091(3) 0.0296(8) Uani 1 1 d .
H10 H 0.3679 0.3866 0.2605 0.036 Uiso 1 1 calc R
C11 C 0.33511(12) 0.4179(2) 0.0949(3) 0.0298(8) Uani 1 1 d .
C12 C 0.32118(12) 0.4955(2) 0.0202(3) 0.0294(8) Uani 1 1 d .
H12 H 0.3042 0.4831 -0.0566 0.035 Uiso 1 1 calc R
C13 C 0.33173(11) 0.5916(2) 0.0561(3) 0.0256(7) Uani 1 1 d .
C14 C 0.31534(14) 0.6739(3) -0.0285(3) 0.0411(9) Uani 1 1 d .
H14A H 0.2976 0.6480 -0.1030 0.062 Uiso 1 1 calc R
H14B H 0.3443 0.7089 -0.0272 0.062 Uiso 1 1 calc R
H14C H 0.2938 0.7170 -0.0092 0.062 Uiso 1 1 calc R
C15 C 0.39902(13) 0.5511(3) 0.3740(3) 0.0359(8) Uani 1 1 d .
H15A H 0.4322 0.5738 0.3877 0.054 Uiso 1 1 calc R
H15B H 0.4010 0.4921 0.4155 0.054 Uiso 1 1 calc R
H15C H 0.3814 0.5996 0.3983 0.054 Uiso 1 1 calc R
C16 C 0.32455(16) 0.3146(3) 0.0533(3) 0.0481(10) Uani 1 1 d .
H16A H 0.3523 0.2740 0.0970 0.072 Uiso 1 1 calc R
H16B H 0.3200 0.3119 -0.0250 0.072 Uiso 1 1 calc R
H16C H 0.2947 0.2921 0.0613 0.072 Uiso 1 1 calc R
C32 C 0.52850(12) 0.4705(2) 0.3460(3) 0.0290(8) Uani 1 1 d .
H32A H 0.5141 0.4723 0.4029 0.035 Uiso 1 1 calc R
H32B H 0.5631 0.4919 0.3801 0.035 Uiso 1 1 calc R
C33 C 0.52549(12) 0.3694(2) 0.2987(3) 0.0346(8) Uani 1 1 d .
H33A H 0.5272 0.3207 0.3548 0.042 Uiso 1 1 calc R
H33B H 0.5521 0.3578 0.2721 0.042 Uiso 1 1 calc R
C36 C 0.5000 0.8876(3) 0.2500 0.0243(10) Uani 1 2 d S
C37 C 0.35901(14) 0.9036(3) 0.9245(3) 0.0431(10) Uani 1 1 d .
H37 H 0.3782 0.8597 0.9032 0.052 Uiso 1 1 calc R
C38 C 0.38015(14) 0.9566(3) 1.0240(4) 0.0521(12) Uani 1 1 d .
H38 H 0.4137 0.9477 1.0703 0.063 Uiso 1 1 calc R
C39 C 0.35205(16) 1.0211(4) 1.0541(4) 0.0600(12) Uani 1 1 d .
H39 H 0.3664 1.0567 1.1206 0.072 Uiso 1 1 calc R
C40 C 0.30243(16) 1.0340(3) 0.9864(4) 0.0582(12) Uani 1 1 d .
H40 H 0.2834 1.0786 1.0073 0.070 Uiso 1 1 calc R
C41 C 0.28061(13) 0.9820(3) 0.8885(3) 0.0431(9) Uani 1 1 d .
H41 H 0.2469 0.9903 0.8432 0.052 Uiso 1 1 calc R
C42 C 0.30934(13) 0.9173(3) 0.8582(3) 0.0345(8) Uani 1 1 d .
Br1 Br 0.541935(13) 0.69478(2) 0.48393(3) 0.03400(12) Uani 1 1 d .
Cl1 Cl 0.28152(4) 0.84971(8) 0.73492(9) 0.0578(3) Uani 1 1 d .
N1 N 0.40911(10) 0.82835(19) 0.3069(2) 0.0283(6) Uani 1 1 d .
N2 N 0.36868(9) 0.70540(18) 0.2140(2) 0.0252(6) Uani 1 1 d .
O1 O 0.5000 0.5327(2) 0.2500 0.0261(7) Uani 1 2 d S
Y1 Y 0.5000 0.70738(3) 0.2500 0.01968(12) Uani 1 2 d S

loop_
_atom_site_aniso_label
_atom_site_aniso_U_11
_atom_site_aniso_U_22
_atom_site_aniso_U_33
_atom_site_aniso_U_23
_atom_site_aniso_U_13
_atom_site_aniso_U_12
C1 0.043(3) 0.010(2) 0.082(4) 0.000 0.008(3) 0.000
C2 0.033(2) 0.028(2) 0.063(3) -0.0167(18) 0.0080(19) 0.0018(16)
C3 0.0214(18) 0.0211(17) 0.035(2) -0.0041(14) -0.0025(15) -0.0011(14)
C4 0.0334(19) 0.0290(19) 0.038(2) -0.0146(15) 0.0118(17) 0.0001(15)
C5 0.029(2) 0.033(2) 0.057(2) -0.0044(18) 0.0232(18) 0.0087(16)
C6 0.0232(19) 0.034(2) 0.056(2) -0.0022(18) 0.0210(18) 0.0035(16)
C7 0.0240(17) 0.0252(17) 0.0246(17) 0.0002(13) 0.0087(14) 0.0011(14)
C8 0.0156(16) 0.0248(17) 0.0303(18) -0.0015(14) 0.0104(14) -0.0022(13)
C9 0.0168(16) 0.0320(19) 0.0287(18) 0.0057(14) 0.0103(14) 0.0002(14)
C10 0.0279(19) 0.0270(18) 0.036(2) 0.0093(15) 0.0140(16) 0.0016(14)
C11 0.0244(18) 0.0298(18) 0.039(2) -0.0035(15) 0.0166(16) -0.0038(14)
C12 0.0224(18) 0.039(2) 0.0257(18) -0.0013(15) 0.0080(14) -0.0066(15)
C13 0.0178(16) 0.0291(18) 0.0299(18) 0.0051(14) 0.0092(14) -0.0002(14)
C14 0.042(2) 0.037(2) 0.035(2) 0.0092(17) 0.0058(18) -0.0016(17)
C15 0.036(2) 0.042(2) 0.0290(19) 0.0077(16) 0.0118(16) -0.0013(17)
C16 0.061(3) 0.031(2) 0.053(3) -0.0048(18) 0.022(2) -0.0125(19)
C32 0.035(2) 0.0208(17) 0.0261(18) 0.0062(13) 0.0056(15) 0.0023(14)
C33 0.036(2) 0.0193(17) 0.043(2) 0.0021(15) 0.0084(17) 0.0004(15)
C36 0.013(2) 0.025(2) 0.026(2) 0.000 -0.0012(19) 0.000
C37 0.035(2) 0.038(2) 0.061(3) 0.021(2) 0.024(2) 0.0052(17)
C38 0.023(2) 0.070(3) 0.050(3) 0.031(2) 0.0001(19) -0.005(2)
C39 0.047(3) 0.081(4) 0.045(3) -0.006(2) 0.011(2) -0.021(3)
C40 0.049(3) 0.069(3) 0.066(3) -0.020(2) 0.033(2) -0.008(2)
C41 0.026(2) 0.057(3) 0.046(2) 0.0004(19) 0.0123(18) -0.0016(18)
C42 0.036(2) 0.034(2) 0.035(2) 0.0108(16) 0.0144(17) -0.0051(16)
Br1 0.0382(2) 0.0322(2) 0.0274(2) -0.00043(14) 0.00810(16) -0.00109(15)
Cl1 0.0709(7) 0.0589(7) 0.0464(6) -0.0064(5) 0.0256(6) -0.0107(6)
N1 0.0237(15) 0.0282(15) 0.0339(16) -0.0058(12) 0.0119(13) 0.0017(12)
N2 0.0202(14) 0.0246(15) 0.0321(15) 0.0008(11) 0.0115(12) 0.0016(11)
O1 0.0318(18) 0.0172(16) 0.0227(16) 0.000 0.0032(14) 0.000
Y1 0.0175(2) 0.0164(2) 0.0243(2) 0.000 0.00717(17) 0.000

loop_
_atom_type_symbol
_atom_type_description
_atom_type_scat_dispersion_real
_atom_type_scat_dispersion_imag
_atom_type_scat_source
C C 0.0033 0.0016 'International Tables Vol C Tables 4.2.6.8 and 6.1.1.4'
H H 0.0000 0.0000 'International Tables Vol C Tables 4.2.6.8 and 6.1.1.4'
N N 0.0061 0.0033 'International Tables Vol C Tables 4.2.6.8 and 6.1.1.4'
O O 0.0106 0.0060 'International Tables Vol C Tables 4.2.6.8 and 6.1.1.4'
Cl Cl 0.1484 0.1585 'International Tables Vol C Tables 4.2.6.8 and 6.1.1.4'
Br Br -0.2901 2.4595 'International Tables Vol C Tables 4.2.6.8 and 6.1.1.4'
Y Y -2.7962 3.5667 'International Tables Vol C Tables 4.2.6.8 and 6.1.1.4'

loop_
_geom_angle_atom_site_label_1
_geom_angle_atom_site_label_2
_geom_angle_atom_site_label_3
_geom_angle
_geom_angle_site_symmetry_1
_geom_angle_site_symmetry_3
C2 C1 C2 118.9(4) 2_655 .
C1 C2 C3 120.4(4) . .
C2 C3 C36 123.1(3) . .
C2 C3 C4 117.0(3) . .
C36 C3 C4 119.9(3) . .
N1 C4 C3 114.4(3) . .
C6 C5 N1 106.8(3) . .
C5 C6 N2 106.9(3) . .
N1 C7 N2 103.7(3) . .
N1 C7 Y1 119.8(2) . .
N2 C7 Y1 135.9(2) . .
C9 C8 C13 122.5(3) . .
C9 C8 N2 117.6(3) . .
C13 C8 N2 119.9(3) . .
C8 C9 C10 117.8(3) . .
C8 C9 C15 121.5(3) . .
C10 C9 C15 120.7(3) . .
C11 C10 C9 122.0(3) . .
C10 C11 C12 118.1(3) . .
C10 C11 C16 120.8(3) . .
C12 C11 C16 121.1(3) . .
C11 C12 C13 122.3(3) . .
C8 C13 C12 117.3(3) . .
C8 C13 C14 122.3(3) . .
C12 C13 C14 120.4(3) . .
O1 C32 C33 106.0(3) . .
C32 C33 C33 102.5(2) . 2_655
C3 C36 C3 114.3(4) . 2_655
C3 C36 Y1 122.9(2) . .
C3 C36 Y1 122.9(2) 2_655 .
C42 C37 C38 118.8(4) . .
C39 C38 C37 120.3(4) . .
C38 C39 C40 120.0(4) . .
C41 C40 C39 120.8(4) . .
C40 C41 C42 118.9(4) . .
C37 C42 C41 121.2(4) . .
C37 C42 Cl1 119.8(3) . .
C41 C42 Cl1 119.0(3) . .
C7 N1 C5 111.4(3) . .
C7 N1 C4 124.1(3) . .
C5 N1 C4 124.3(3) . .
C7 N2 C6 111.1(3) . .
C7 N2 C8 124.8(3) . .
C6 N2 C8 122.9(3) . .
C32 O1 C32 108.4(3) 2_655 .
C32 O1 Y1 125.79(15) 2_655 .
C32 O1 Y1 125.79(15) . .
O1 Y1 C36 180.000(1) . .
O1 Y1 C7 101.55(7) . 2_655
C36 Y1 C7 78.45(7) . 2_655
O1 Y1 C7 101.55(7) . .
C36 Y1 C7 78.45(7) . .
C7 Y1 C7 156.89(15) 2_655 .
O1 Y1 Br1 86.411(10) . .
C36 Y1 Br1 93.589(10) . .
C7 Y1 Br1 92.09(7) 2_655 .
C7 Y1 Br1 89.35(7) . .
O1 Y1 Br1 86.411(10) . 2_655
C36 Y1 Br1 93.589(10) . 2_655
C7 Y1 Br1 89.35(7) 2_655 2_655
C7 Y1 Br1 92.09(7) . 2_655
Br1 Y1 Br1 172.82(2) . 2_655

loop_
_geom_bond_atom_site_label_1
_geom_bond_atom_site_label_2
_geom_bond_distance
_geom_bond_site_symmetry_2
C1 C2 1.381(4) 2_655
C1 C2 1.381(4) .
C2 C3 1.392(4) .
C3 C36 1.410(4) .
C3 C4 1.512(5) .
C4 N1 1.466(4) .
C5 C6 1.334(5) .
C5 N1 1.386(4) .
C6 N2 1.384(4) .
C7 N1 1.352(4) .
C7 N2 1.365(4) .
C7 Y1 2.541(3) .
C8 C9 1.388(4) .
C8 C13 1.389(4) .
C8 N2 1.444(4) .
C9 C10 1.390(4) .
C9 C15 1.505(4) .
C10 C11 1.383(5) .
C11 C12 1.386(5) .
C11 C16 1.507(4) .
C12 C13 1.393(4) .
C13 C14 1.511(4) .
C32 O1 1.462(3) .
C32 C33 1.506(4) .
C33 C33 1.520(6) 2_655
C36 C3 1.410(4) 2_655
C36 Y1 2.479(4) .
C37 C42 1.371(5) .
C37 C38 1.388(6) .
C38 C39 1.357(6) .
C39 C40 1.372(6) .
C40 C41 1.367(5) .
C41 C42 1.373(5) .
C42 Cl1 1.738(4) .
Br1 Y1 2.7689(3) .
O1 C32 1.462(3) 2_655
O1 Y1 2.403(3) .
Y1 C7 2.541(3) 2_655
Y1 Br1 2.7689(3) 2_655
